data_7247233
loop_
_publ_author_name
'Yoshikawa, Isao'
'Zhang, Zaixiang'
'Suzuki, Masahiro'
'Ikedo, Hana'
'Yin, Qiuxiang'
'Houjou, Hirohiko'

_publ_section_title
;
 Active control of molecular stacking types in a congeneric library of
 dihalogenated salicylideneaniline crystals and their solid solutions
;
_journal_issue 36
_journal_name_full CrystEngComm
_journal_page_first 5109
_journal_page_last 5117
_journal_paper_doi 10.1039/D3CE00601H
_journal_volume 25
_journal_year 2023
_chemical_formula_moiety 'C13 H9 Br Cl N O'
_chemical_formula_sum 'C13 H9 Br Cl N O'
_chemical_formula_weight 310.57
_space_group_crystal_system orthorhombic
_space_group_IT_number 56
_space_group_name_Hall '-P 2ab 2ac'
_space_group_name_H-M_alt 'P c c n'
_atom_sites_solution_hydrogens mixed
_atom_sites_solution_primary direct
_atom_sites_solution_secondary difmap
_audit_creation_method SHELXL-2018/1
_audit_update_record
;
2023-05-31 deposited with the CCDC.	2023-08-21 downloaded from the CCDC.
;
_cell_angle_alpha 90
_cell_angle_beta 90
_cell_angle_gamma 90
_cell_formula_units_Z 8
_cell_length_a 55.8702(10)
_cell_length_b 6.9161(2)
_cell_length_c 6.10830(10)
_cell_measurement_reflns_used 10371
_cell_measurement_temperature 153(2)
_cell_measurement_theta_max 73.1970
_cell_measurement_theta_min 3.1700
_cell_volume 2360.27(9)
_computing_cell_refinement 'CrysAlisPro 1.171.40.84a (Rigaku OD, 2020)'
_computing_data_collection 'CrystalClear-SM Expert 2.0 r3 (Rigaku, 2009)'
_computing_data_reduction 'CrysAlisPro 1.171.40.84a (Rigaku OD, 2020)'
_computing_molecular_graphics 'Yadokari-XG (Wakita, Nemoto et al., 2009)'
_computing_publication_material 'Yadokari-XG (Wakita, Nemoto et al., 2009)'
_computing_structure_refinement 'SHELXL-2018/1 (Sheldrick, 2018)'
_computing_structure_solution 'SHELXS Version 2013/1 (Sheldrick, 2008)'
_diffrn_ambient_temperature 153(2)
_diffrn_detector_area_resol_mean 7.111
_diffrn_measured_fraction_theta_full 1.000
_diffrn_measured_fraction_theta_max 0.996
_diffrn_measurement_device_type 'VariMax DW with Saturn'
_diffrn_measurement_method \w
_diffrn_radiation_type CuK\a
_diffrn_radiation_wavelength 1.54184
_diffrn_reflns_av_R_equivalents 0.0827
_diffrn_reflns_av_unetI/netI 0.0263
_diffrn_reflns_Laue_measured_fraction_full 1.000
_diffrn_reflns_Laue_measured_fraction_max 0.996
_diffrn_reflns_limit_h_max 69
_diffrn_reflns_limit_h_min -69
_diffrn_reflns_limit_k_max 8
_diffrn_reflns_limit_k_min -8
_diffrn_reflns_limit_l_max 7
_diffrn_reflns_limit_l_min -6
_diffrn_reflns_number 32779
_diffrn_reflns_point_group_measured_fraction_full 1.000
_diffrn_reflns_point_group_measured_fraction_max 0.996
_diffrn_reflns_theta_full 67.684
_diffrn_reflns_theta_max 74.271
_diffrn_reflns_theta_min 3.164
_diffrn_source 'rotating anode X-ray generator'
_exptl_absorpt_coefficient_mu 6.674
_exptl_absorpt_correction_T_max 1.00000
_exptl_absorpt_correction_T_min 0.75302
_exptl_absorpt_correction_type multi-scan
_exptl_absorpt_process_details
;
CrysAlisPro 1.171.40.84a (Rigaku Oxford Diffraction, 2020)
Empirical absorption correction using spherical harmonics,
implemented in SCALE3 ABSPACK scaling algorithm.
;
_exptl_crystal_colour yellow
_exptl_crystal_density_diffrn 1.748
_exptl_crystal_description plate
_exptl_crystal_F_000 1232
_exptl_crystal_recrystallization_method 'Re-crystallisation from solvent: dichloromethane amd hexane'
_exptl_crystal_size_max 0.080
_exptl_crystal_size_mid 0.060
_exptl_crystal_size_min 0.030
_refine_diff_density_max 2.448
_refine_diff_density_min -1.509
_refine_diff_density_rms 0.196
_refine_ls_extinction_method none
_refine_ls_goodness_of_fit_ref 1.171
_refine_ls_hydrogen_treatment mixed
_refine_ls_matrix_type full
_refine_ls_number_parameters 157
_refine_ls_number_reflns 2405
_refine_ls_number_restraints 0
_refine_ls_restrained_S_all 1.171
_refine_ls_R_factor_all 0.1201
_refine_ls_R_factor_gt 0.1145
_refine_ls_shift/su_max 0.000
_refine_ls_shift/su_mean 0.000
_refine_ls_structure_factor_coef Fsqd
_refine_ls_weighting_details 'w=1/[\s^2^(Fo^2^)+99.3479P] where P=(Fo^2^+2Fc^2^)/3'
_refine_ls_weighting_scheme calc
_refine_ls_wR_factor_gt 0.2580
_refine_ls_wR_factor_ref 0.2599
_reflns_Friedel_coverage 0.000
_reflns_number_gt 2139
_reflns_number_total 2405
_reflns_threshold_expression 'I > 2\s(I)'
_cod_data_source_file d3ce00601h2.cif
_cod_data_source_block 4CB
_cod_depositor_comments 'Adding full bibliography for 7247230--7247235.cif.'
_cod_database_code 7247233
_shelx_shelxl_version_number 2018/1
_shelx_space_group_comment
;
The symmetry employed for this shelxl refinement is uniquely defined
by the following loop, which should always be used as a source of
symmetry information in preference to the above space-group names.
They are only intended as comments.
;
_shelx_estimated_absorpt_t_min 0.617
_shelx_estimated_absorpt_t_max 0.825

loop_
_space_group_symop_operation_xyz
'x, y, z'
'-x+1/2, -y+1/2, z'
'x+1/2, -y, -z+1/2'
'-x, y+1/2, -z+1/2'
'-x, -y, -z'
'x-1/2, y-1/2, -z'
'-x-1/2, y, z-1/2'
'x, -y-1/2, z-1/2'

loop_
_atom_site_label
_atom_site_type_symbol
_atom_site_fract_x
_atom_site_fract_y
_atom_site_fract_z
_atom_site_U_iso_or_equiv
_atom_site_adp_type
_atom_site_occupancy
_atom_site_site_symmetry_order
_atom_site_calc_flag
_atom_site_refinement_flags_posn
_atom_site_refinement_flags_adp
_atom_site_refinement_flags_occupancy
_atom_site_disorder_assembly
_atom_site_disorder_group
O1 O 0.10893(14) 0.5809(15) 0.7957(15) 0.038(2) Uani 1 1 d . . . . .
H1 H 0.120(3) 0.58(2) 0.74(3) 0.057 Uiso 1 1 d . U . . .
C1 C 0.0891(2) 0.5389(16) 0.677(2) 0.032(3) Uani 1 1 d . . . . .
C2 C 0.0669(2) 0.5750(18) 0.7825(18) 0.032(3) Uani 1 1 d . . . . .
H2 H 0.065992 0.628477 0.925510 0.038 Uiso 1 1 calc R U . . .
C3 C 0.0463(2) 0.5263(18) 0.661(2) 0.033(3) Uani 1 1 d . . . . .
C4 C 0.0469(2) 0.4485(17) 0.4565(19) 0.032(3) Uani 1 1 d . . . . .
H3 H 0.032507 0.413974 0.382973 0.039 Uiso 1 1 calc R U . . .
C5 C 0.0689(2) 0.4211(17) 0.359(2) 0.035(3) Uani 1 1 d . . . . .
H4 H 0.069353 0.370473 0.214505 0.042 Uiso 1 1 calc R U . . .
C6 C 0.0903(2) 0.4637(15) 0.4612(16) 0.026(2) Uani 1 1 d . . . . .
Cl1 Cl 0.01906(5) 0.5645(5) 0.7959(6) 0.0460(8) Uani 1 1 d . . . . .
C7 C 0.1130(2) 0.4447(16) 0.356(2) 0.033(3) Uani 1 1 d . . . . .
H5 H 0.113409 0.408958 0.205763 0.039 Uiso 1 1 calc R U . . .
N1 N 0.13288(16) 0.4739(14) 0.4560(15) 0.029(2) Uani 1 1 d . . . . .
C8 C 0.1548(2) 0.4812(17) 0.336(2) 0.031(3) Uani 1 1 d . . . . .
C9 C 0.1756(2) 0.4227(17) 0.4445(18) 0.029(2) Uani 1 1 d . . . . .
H6 H 0.174519 0.371999 0.588789 0.035 Uiso 1 1 calc R U . . .
C10 C 0.1976(2) 0.4380(18) 0.344(2) 0.036(3) Uani 1 1 d . . . . .
H7 H 0.211697 0.393669 0.414676 0.043 Uiso 1 1 calc R U . . .
C11 C 0.1987(2) 0.5203(16) 0.1347(19) 0.030(2) Uani 1 1 d . . . . .
C12 C 0.1784(2) 0.5764(18) 0.030(2) 0.036(3) Uani 1 1 d . . . . .
H8 H 0.179482 0.628572 -0.113089 0.043 Uiso 1 1 calc R U . . .
C13 C 0.1563(2) 0.5595(16) 0.1274(19) 0.029(2) Uani 1 1 d . . . . .
H9 H 0.142340 0.600960 0.052724 0.035 Uiso 1 1 calc R U . . .
Br1 Br 0.22866(2) 0.5384(2) -0.0121(3) 0.0448(4) Uani 1 1 d . . . . .

loop_
_atom_site_aniso_label
_atom_site_aniso_U_11
_atom_site_aniso_U_22
_atom_site_aniso_U_33
_atom_site_aniso_U_23
_atom_site_aniso_U_13
_atom_site_aniso_U_12
O1 0.034(4) 0.053(6) 0.027(4) -0.007(4) -0.001(4) -0.002(4)
C1 0.034(6) 0.018(6) 0.044(7) -0.002(5) -0.003(5) -0.001(4)
C2 0.044(6) 0.038(6) 0.013(5) 0.004(5) 0.001(4) 0.002(5)
C3 0.033(6) 0.031(6) 0.036(7) -0.001(5) 0.007(5) -0.002(5)
C4 0.039(6) 0.032(6) 0.026(6) 0.005(5) -0.004(5) -0.003(5)
C5 0.038(6) 0.027(6) 0.039(7) 0.008(6) -0.001(5) 0.001(5)
C6 0.042(6) 0.022(5) 0.013(5) 0.009(4) -0.002(4) 0.001(4)
Cl1 0.0355(15) 0.058(2) 0.0440(18) -0.0015(17) 0.0080(13) 0.0009(14)
C7 0.039(6) 0.019(5) 0.040(7) -0.001(5) 0.002(5) 0.002(5)
N1 0.037(5) 0.029(5) 0.020(5) 0.008(4) 0.002(4) 0.000(4)
C8 0.034(6) 0.026(6) 0.034(6) -0.013(5) -0.001(5) -0.002(5)
C9 0.043(6) 0.028(6) 0.016(5) -0.001(5) -0.004(4) 0.000(5)
C10 0.029(6) 0.031(6) 0.047(7) -0.004(6) -0.009(5) 0.004(5)
C11 0.037(6) 0.023(6) 0.030(6) -0.008(5) 0.010(5) -0.004(4)
C12 0.034(6) 0.037(7) 0.036(7) -0.010(6) -0.005(5) -0.003(5)
C13 0.039(6) 0.022(5) 0.027(6) -0.001(5) -0.006(5) -0.001(5)
Br1 0.0342(7) 0.0516(9) 0.0485(8) 0.0022(7) 0.0072(6) -0.0029(6)

loop_
_atom_type_symbol
_atom_type_description
_atom_type_scat_dispersion_real
_atom_type_scat_dispersion_imag
_atom_type_scat_source
C C 0.0181 0.0091 'International Tables Vol C Tables 4.2.6.8 and 6.1.1.4'
H H 0.0000 0.0000 'International Tables Vol C Tables 4.2.6.8 and 6.1.1.4'
N N 0.0311 0.0180 'International Tables Vol C Tables 4.2.6.8 and 6.1.1.4'
O O 0.0492 0.0322 'International Tables Vol C Tables 4.2.6.8 and 6.1.1.4'
Cl Cl 0.3639 0.7018 'International Tables Vol C Tables 4.2.6.8 and 6.1.1.4'
Br Br -0.6763 1.2805 'International Tables Vol C Tables 4.2.6.8 and 6.1.1.4'

loop_
_geom_angle_atom_site_label_1
_geom_angle_atom_site_label_2
_geom_angle_atom_site_label_3
_geom_angle
_geom_angle_site_symmetry_1
_geom_angle_site_symmetry_3
_geom_angle_publ_flag
C1 O1 H1 119(10) . . ?
O1 C1 C2 115.7(11) . . ?
O1 C1 C6 122.3(10) . . ?
C2 C1 C6 122.0(11) . . ?
C3 C2 C1 115.6(11) . . ?
C3 C2 H2 122.2 . . ?
C1 C2 H2 122.2 . . ?
C4 C3 C2 124.0(11) . . ?
C4 C3 Cl1 120.7(9) . . ?
C2 C3 Cl1 115.3(9) . . ?
C3 C4 C5 118.0(11) . . ?
C3 C4 H3 121.0 . . ?
C5 C4 H3 121.0 . . ?
C4 C5 C6 123.2(12) . . ?
C4 C5 H4 118.4 . . ?
C6 C5 H4 118.4 . . ?
C5 C6 C1 117.1(11) . . ?
C5 C6 C7 123.1(11) . . ?
C1 C6 C7 119.7(10) . . ?
N1 C7 C6 122.7(12) . . ?
N1 C7 H5 118.7 . . ?
C6 C7 H5 118.7 . . ?
C7 N1 C8 120.2(10) . . ?
C13 C8 C9 119.9(11) . . ?
C13 C8 N1 122.6(10) . . ?
C9 C8 N1 117.3(11) . . ?
C10 C9 C8 120.4(11) . . ?
C10 C9 H6 119.8 . . ?
C8 C9 H6 119.8 . . ?
C9 C10 C11 118.4(11) . . ?
C9 C10 H7 120.8 . . ?
C11 C10 H7 120.8 . . ?
C12 C11 C10 120.6(11) . . ?
C12 C11 Br1 119.7(10) . . ?
C10 C11 Br1 119.6(9) . . ?
C11 C12 C13 121.5(12) . . ?
C11 C12 H8 119.2 . . ?
C13 C12 H8 119.2 . . ?
C12 C13 C8 119.1(11) . . ?
C12 C13 H9 120.5 . . ?
C8 C13 H9 120.5 . . ?

loop_
_geom_bond_atom_site_label_1
_geom_bond_atom_site_label_2
_geom_bond_distance
_geom_bond_site_symmetry_2
_geom_bond_publ_flag
O1 C1 1.358(14) . ?
O1 H1 0.70(15) . ?
C1 C2 1.417(16) . ?
C1 C6 1.419(16) . ?
C2 C3 1.408(16) . ?
C2 H2 0.9500 . ?
C3 C4 1.362(17) . ?
C3 Cl1 1.751(11) . ?
C4 C5 1.380(16) . ?
C4 H3 0.9500 . ?
C5 C6 1.380(16) . ?
C5 H4 0.9500 . ?
C6 C7 1.428(16) . ?
C7 N1 1.284(15) . ?
C7 H5 0.9500 . ?
N1 C8 1.428(14) . ?
C8 C13 1.387(16) . ?
C8 C9 1.396(16) . ?
C9 C10 1.380(16) . ?
C9 H6 0.9500 . ?
C10 C11 1.399(17) . ?
C10 H7 0.9500 . ?
C11 C12 1.356(16) . ?
C11 Br1 1.905(11) . ?
C12 C13 1.371(16) . ?
C12 H8 0.9500 . ?
C13 H9 0.9500 . ?

loop_
_geom_hbond_atom_site_label_D
_geom_hbond_atom_site_label_H
_geom_hbond_atom_site_label_A
_geom_hbond_distance_DH
_geom_hbond_distance_HA
_geom_hbond_distance_DA
_geom_hbond_angle_DHA
_geom_hbond_site_symmetry_A
_geom_hbond_publ_flag
O1 H1 N1 0.70(15) 2.04(16) 2.577(13) 134(17) . yes
C13 H9 O1 0.95 2.44 3.338(14) 157.0 1_554 yes

loop_
_geom_torsion_atom_site_label_1
_geom_torsion_atom_site_label_2
_geom_torsion_atom_site_label_3
_geom_torsion_atom_site_label_4
_geom_torsion
_geom_torsion_site_symmetry_1
_geom_torsion_site_symmetry_2
_geom_torsion_site_symmetry_3
_geom_torsion_site_symmetry_4
_geom_torsion_publ_flag
O1 C1 C2 C3 -178.3(11) . . . . ?
C6 C1 C2 C3 1.7(17) . . . . ?
C1 C2 C3 C4 0.4(18) . . . . ?
C1 C2 C3 Cl1 178.1(9) . . . . ?
C2 C3 C4 C5 -2.1(19) . . . . ?
Cl1 C3 C4 C5 -179.8(9) . . . . ?
C3 C4 C5 C6 1.9(18) . . . . ?
C4 C5 C6 C1 0.1(17) . . . . ?
C4 C5 C6 C7 -176.7(11) . . . . ?
O1 C1 C6 C5 178.1(11) . . . . ?
C2 C1 C6 C5 -1.9(16) . . . . ?
O1 C1 C6 C7 -5.0(16) . . . . ?
C2 C1 C6 C7 174.9(11) . . . . ?
C5 C6 C7 N1 -175.9(11) . . . . ?
C1 C6 C7 N1 7.4(17) . . . . ?
C6 C7 N1 C8 -170.7(10) . . . . ?
C7 N1 C8 C13 35.5(16) . . . . ?
C7 N1 C8 C9 -150.5(11) . . . . ?
C13 C8 C9 C10 -1.6(17) . . . . ?
N1 C8 C9 C10 -175.7(11) . . . . ?
C8 C9 C10 C11 2.5(17) . . . . ?
C9 C10 C11 C12 -2.6(17) . . . . ?
C9 C10 C11 Br1 -178.6(9) . . . . ?
C10 C11 C12 C13 1.8(18) . . . . ?
Br1 C11 C12 C13 177.7(9) . . . . ?
C11 C12 C13 C8 -0.8(17) . . . . ?
C9 C8 C13 C12 0.6(16) . . . . ?
N1 C8 C13 C12 174.4(11) . . . . ?
